data_1537446
loop_
_publ_author_name
'Huttner, G.'
'Schelle, S.'

_publ_section_title
;
 Crystal and molecular structure of cis-dicarbonyl
 tetraphosphinechromium(0), ((C O)2 (P H3)4 Cr)
;
_journal_name_full 'Journal of Crystal and Molecular Structure'
_journal_page_first 69
_journal_page_last 74
_journal_volume 1
_journal_year 1971
_chemical_formula_sum 'C2 H12 Cr O2 P4'
_chemical_name_systematic '((C O)2 (P H3)4 Cr)'
_space_group_IT_number 15
_symmetry_space_group_name_Hall '-C 2yc'
_symmetry_space_group_name_H-M 'C 1 2/c 1'
_cell_angle_alpha 90
_cell_angle_beta 99.8
_cell_angle_gamma 90
_cell_formula_units_Z 4
_cell_length_a 6.968
_cell_length_b 11.98
_cell_length_c 12.87
_cell_volume 1058.667
_citation_journal_id_ASTM JCMLB5
_cod_data_source_file Huttner_JCMLB5_1971_1780.cif
_cod_data_source_block C2H12Cr1O2P4
_cod_original_formula_sum 'C2 H12 Cr1 O2 P4'
_cod_database_code 1537446

loop_
_symmetry_equiv_pos_as_xyz
x,y,z
-x,y,-z+1/2
-x,-y,-z
x,-y,z-1/2
x+1/2,y+1/2,z
-x+1/2,y+1/2,-z+1/2
-x+1/2,-y+1/2,-z
x+1/2,-y+1/2,z-1/2

loop_
_atom_site_label
_atom_site_type_symbol
_atom_site_fract_x
_atom_site_fract_y
_atom_site_fract_z
_atom_site_occupancy
_atom_site_U_iso_or_equiv
P2 P-3 0.2874 0.0577 0.3656 1 0.0
Cr1 Cr 0 0.05692 0.25 1 0.0
C1 C+2 0.0944 -0.051 0.1732 1 0.0
O1 O-2 0.1507 -0.1232 0.1279 1 0.0
P1 P-3 0.1159 0.1944 0.1476 1 0.0
